data_4323789
loop_
_publ_author_name
'Mandy W. Avis'
'Cornelis J. Elsevier'
'Nora Veldman'
'Huub Kooijman'
'Anthony L. Spek'

_publ_section_title
;
 Monodentate \s-N and Bidentate \s-N,\s-N' Coordination of
 1,1-Bis((N-p-tolylimino)diphenylphosphoranyl)ethane,
 CHCH3(PPh2NC6H4-4-CH3)2, to Platinum(II)
;
_journal_name_full 'Inorganic Chemistry'
_journal_page_first 1518
_journal_page_last 1528
_journal_paper_doi 10.1021/ic950748w
_journal_volume 35
_journal_year 1996
_chemical_formula_sum 'C40 H38 N2 P2'
_chemical_formula_weight 608.70
_chemical_name_systematic
;
 ?
;
_space_group_IT_number 14
_symmetry_cell_setting monoclinic
_symmetry_space_group_name_Hall '-P 2ybc'
_symmetry_space_group_name_H-M 'P 1 21/c 1'
_cell_angle_alpha 90
_cell_angle_beta 105.069(4)
_cell_angle_gamma 90
_cell_formula_units_Z 4
_cell_length_a 8.9591(5)
_cell_length_b 19.1961(12)
_cell_length_c 21.9740(9)
_cell_volume 3649.1(3)
_computing_publication_material 'PLATON (Spek, 1990)'
_diffrn_radiation_type 'Cu K\a'
_diffrn_radiation_wavelength 1.54184
_diffrn_reflns_av_R_equivalents 0.0000
_diffrn_reflns_av_sigmaI/netI 0.0000
_diffrn_reflns_limit_h_max 0
_diffrn_reflns_limit_h_min 0
_diffrn_reflns_limit_k_max 0
_diffrn_reflns_limit_k_min 0
_diffrn_reflns_limit_l_max 0
_diffrn_reflns_limit_l_min 0
_diffrn_reflns_number 0
_diffrn_reflns_reduction_process
;
 ?
;
_diffrn_reflns_theta_max 0.00
_diffrn_reflns_theta_min 0.00
_exptl_absorpt_coefficient_mu 1.29
_exptl_crystal_density_diffrn 1.108
_exptl_crystal_F_000 1288
_refine_diff_density_max 0.000
_refine_diff_density_min 0.000
_refine_ls_abs_structure_details
;
 ?
;
_refine_ls_goodness_of_fit_all 0.000
_refine_ls_number_parameters 0
_refine_ls_number_reflns 0
_refine_ls_R_factor_all 0.0000
_refine_ls_R_factor_obs 0.0000
_refine_ls_shift/esd_max 0.000
_refine_ls_shift/esd_mean 0.000
_refine_ls_wR_factor_all 0.0000
_refine_ls_wR_factor_obs 0.0000
_reflns_number_observed 0
_reflns_number_total 0
_cod_data_source_file ic950748w_1.cif
_cod_data_source_block s806a
_cod_original_sg_symbol_H-M 'P 21/c'
_cod_original_formula_sum ' C40 H38 N2 P2 '
_cod_database_code 4323789

loop_
_symmetry_equiv_pos_as_xyz
x,y,z
-x,1/2+y,1/2-z
-x,-y,-z
x,1/2-y,1/2+z

loop_
_atom_site_aniso_label
_atom_site_aniso_U_11
_atom_site_aniso_U_22
_atom_site_aniso_U_33
_atom_site_aniso_U_23
_atom_site_aniso_U_13
_atom_site_aniso_U_12
P1 0.0404(5) 0.0477(5) 0.0404(5) -0.0018(3) 0.0166(3) -0.0010(4)
P2 0.0458(5) 0.0453(5) 0.0405(5) 0.0003(3) 0.0158(3) -0.0024(4)
N1 0.0430(15) 0.0584(17) 0.0454(15) -0.0035(13) 0.0165(12) -0.0039(13)
N2 0.0528(17) 0.0528(16) 0.0497(16) 0.0041(13) 0.0259(14) 0.0053(14)
C1 0.0401(17) 0.0531(19) 0.0457(18) -0.0065(14) 0.0147(14) 0.0028(15)
C2 0.061(2) 0.066(2) 0.048(2) -0.0004(17) 0.0243(17) -0.0047(19)
C3 0.081(3) 0.083(3) 0.048(2) 0.003(2) 0.020(2) 0.009(2)
C4 0.067(3) 0.076(3) 0.059(2) -0.018(2) 0.003(2) 0.013(2)
C5 0.102(4) 0.122(4) 0.074(3) -0.028(3) -0.008(3) 0.026(4)
C6 0.057(2) 0.063(2) 0.071(3) -0.020(2) 0.0128(19) -0.002(2)
C7 0.0520(19) 0.055(2) 0.057(2) -0.0101(16) 0.0234(17) -0.0046(17)
C8 0.0456(18) 0.0567(19) 0.0423(17) -0.0030(15) 0.0150(14) -0.0003(16)
C9 0.049(2) 0.071(3) 0.082(3) -0.022(2) 0.028(2) -0.0025(19)
C10 0.056(2) 0.093(3) 0.100(3) -0.039(3) 0.042(2) -0.002(2)
C11 0.052(2) 0.089(3) 0.097(3) -0.012(3) 0.042(2) 0.005(2)
C12 0.056(2) 0.086(3) 0.095(3) -0.021(2) 0.044(2) -0.012(2)
C13 0.063(2) 0.073(3) 0.080(3) -0.021(2) 0.037(2) -0.013(2)
C14 0.054(2) 0.0514(19) 0.052(2) 0.0026(15) 0.0303(16) -0.0006(16)
C15 0.054(2) 0.064(2) 0.057(2) 0.0075(18) 0.0235(17) 0.0059(19)
C16 0.072(3) 0.071(3) 0.094(3) 0.020(2) 0.038(3) 0.021(2)
C17 0.092(4) 0.057(3) 0.130(4) 0.027(3) 0.073(3) 0.019(3)
C18 0.085(3) 0.049(2) 0.127(4) -0.007(2) 0.058(3) -0.009(2)
C19 0.070(3) 0.053(2) 0.082(3) -0.004(2) 0.032(2) -0.004(2)
C20 0.0429(18) 0.0501(18) 0.0448(18) -0.0007(14) 0.0120(14) -0.0010(15)
C21 0.056(2) 0.080(3) 0.064(2) 0.015(2) 0.0192(19) 0.020(2)
C22 0.0453(17) 0.0501(18) 0.0424(17) -0.0042(14) 0.0203(14) -0.0017(15)
C23 0.059(2) 0.0480(18) 0.0489(19) 0.0011(15) 0.0239(17) 0.0023(16)
C24 0.066(2) 0.0495(19) 0.056(2) 0.0003(16) 0.0241(18) 0.0031(18)
C25 0.0500(19) 0.060(2) 0.060(2) -0.0112(17) 0.0258(17) -0.0006(17)
C26 0.069(3) 0.065(2) 0.088(3) -0.011(2) 0.043(2) 0.000(2)
C27 0.068(2) 0.062(2) 0.070(3) 0.0062(19) 0.043(2) 0.003(2)
C28 0.063(2) 0.056(2) 0.062(2) 0.0087(17) 0.0344(19) 0.0061(19)
C29 0.058(2) 0.051(2) 0.0489(19) 0.0005(15) 0.0204(16) -0.0031(17)
C30 0.068(2) 0.072(3) 0.052(2) 0.0117(18) 0.0150(18) -0.007(2)
C31 0.088(3) 0.093(3) 0.055(2) 0.023(2) 0.012(2) -0.011(3)
C32 0.087(3) 0.120(4) 0.041(2) 0.000(2) 0.013(2) -0.009(3)
C33 0.127(4) 0.122(4) 0.053(3) -0.011(3) 0.007(3) -0.058(4)
C34 0.122(4) 0.095(3) 0.047(2) -0.008(2) 0.018(2) -0.054(3)
C35 0.061(2) 0.0520(19) 0.0451(18) -0.0042(15) 0.0220(16) -0.0118(17)
C36 0.062(2) 0.076(3) 0.050(2) 0.0001(18) 0.0211(18) -0.019(2)
C37 0.081(3) 0.100(4) 0.058(2) -0.011(2) 0.021(2) -0.040(3)
C38 0.124(5) 0.087(4) 0.081(3) -0.032(3) 0.055(3) -0.058(4)
C39 0.116(4) 0.055(2) 0.113(4) -0.011(3) 0.058(4) -0.017(3)
C40 0.074(3) 0.056(2) 0.094(3) -0.009(2) 0.028(2) -0.008(2)

loop_
_atom_site_label
_atom_site_thermal_displace_type
_atom_site_fract_x
_atom_site_fract_y
_atom_site_fract_z
_atom_site_occupancy
_atom_site_U_iso_or_equiv
P1 Uani 0.46440(9) 0.39168(4) 0.23250(4) 1.000 0.0417(3)
P2 Uani 0.36714(10) 0.36535(4) 0.35326(4) 1.000 0.0430(3)
N1 Uani 0.3442(3) 0.33429(15) 0.20306(13) 1.000 0.0480(9)
N2 Uani 0.2668(3) 0.43130(14) 0.33187(13) 1.000 0.0494(9)
C1 Uani 0.2655(4) 0.31804(17) 0.14198(15) 1.000 0.0456(10)
C2 Uani 0.2736(4) 0.3547(2) 0.08779(16) 1.000 0.0565(12)
C3 Uani 0.1816(5) 0.3368(2) 0.02853(18) 1.000 0.0701(16)
C4 Uani 0.0798(5) 0.2816(2) 0.0196(2) 1.000 0.0698(16)
C5 Uani -0.0228(7) 0.2634(3) -0.0433(2) 1.000 0.105(2)
C6 Uani 0.0762(5) 0.2433(2) 0.0729(2) 1.000 0.0644(14)
C7 Uani 0.1667(4) 0.26035(19) 0.13222(18) 1.000 0.0530(11)
C8 Uani 0.6387(4) 0.38880(18) 0.20463(16) 1.000 0.0475(10)
C9 Uani 0.6543(4) 0.3328(2) 0.1677(2) 1.000 0.0653(16)
C10 Uani 0.7812(5) 0.3270(2) 0.1433(2) 1.000 0.0790(16)
C11 Uani 0.8952(5) 0.3771(2) 0.1565(2) 1.000 0.0751(16)
C12 Uani 0.8853(5) 0.4315(2) 0.1961(2) 1.000 0.0745(16)
C13 Uani 0.7570(5) 0.4375(2) 0.2199(2) 1.000 0.0686(16)
C14 Uani 0.4018(4) 0.48183(18) 0.22363(16) 1.000 0.0494(11)
C15 Uani 0.2631(4) 0.4965(2) 0.17958(17) 1.000 0.0566(12)
C16 Uani 0.2128(5) 0.5641(2) 0.1686(2) 1.000 0.0759(17)
C17 Uani 0.2973(6) 0.6176(2) 0.2020(3) 1.000 0.085(2)
C18 Uani 0.4338(6) 0.6046(2) 0.2468(3) 1.000 0.0813(18)
C19 Uani 0.4861(5) 0.5362(2) 0.2580(2) 1.000 0.0661(16)
C20 Uani 0.5289(4) 0.37311(17) 0.31684(15) 1.000 0.0458(10)
C21 Uani 0.6398(4) 0.3111(2) 0.32971(19) 1.000 0.0660(14)
C22 Uani 0.1477(4) 0.45969(17) 0.35397(15) 1.000 0.0443(10)
C23 Uani 0.0923(4) 0.52553(17) 0.33243(16) 1.000 0.0501(11)
C24 Uani -0.0234(4) 0.55775(19) 0.35207(17) 1.000 0.0556(11)
C25 Uani -0.0935(4) 0.5265(2) 0.39500(17) 1.000 0.0545(11)
C26 Uani -0.2163(5) 0.5630(2) 0.4179(2) 1.000 0.0698(16)
C27 Uani -0.0407(5) 0.4608(2) 0.41606(19) 1.000 0.0620(14)
C28 Uani 0.0765(4) 0.42732(19) 0.39579(18) 1.000 0.0570(12)
C29 Uani 0.4588(4) 0.35924(18) 0.43736(16) 1.000 0.0514(11)
C30 Uani 0.4165(5) 0.3111(2) 0.47667(18) 1.000 0.0641(14)
C31 Uani 0.4829(6) 0.3130(3) 0.54070(19) 1.000 0.0799(16)
C32 Uani 0.5921(6) 0.3603(3) 0.56630(19) 1.000 0.0833(18)
C33 Uani 0.6312(7) 0.4097(3) 0.5282(2) 1.000 0.104(2)
C34 Uani 0.5652(6) 0.4081(3) 0.46459(19) 1.000 0.0887(18)
C35 Uani 0.2708(4) 0.28202(18) 0.33235(16) 1.000 0.0512(11)
C36 Uani 0.1194(4) 0.2844(2) 0.29604(17) 1.000 0.0615(14)
C37 Uani 0.0374(6) 0.2238(3) 0.2777(2) 1.000 0.0791(18)
C38 Uani 0.1069(7) 0.1609(3) 0.2954(2) 1.000 0.092(2)
C39 Uani 0.2573(7) 0.1568(2) 0.3309(3) 1.000 0.089(2)
C40 Uani 0.3398(5) 0.2181(2) 0.3493(2) 1.000 0.0735(16)
H21 Uiso 0.3465(4) 0.3935(2) 0.09131(16) 1.000 0.105(3)
H31 Uiso 0.1878(5) 0.3651(2) -0.00786(18) 1.000 0.105(3)
H51 Uiso 0.0007(7) 0.2975(3) -0.0728(2) 1.000 0.105(3)
H52 Uiso -0.1326(7) 0.2665(3) -0.0443(2) 1.000 0.105(3)
H53 Uiso 0.0005(7) 0.2165(3) -0.0557(2) 1.000 0.105(3)
H61 Uiso 0.0057(5) 0.2035(2) 0.0688(2) 1.000 0.105(3)
H71 Uiso 0.1637(4) 0.23024(19) 0.16790(18) 1.000 0.105(3)
H91 Uiso 0.5735(4) 0.2970(2) 0.1581(2) 1.000 0.105(3)
H101 Uiso 0.7900(5) 0.2878(2) 0.1158(2) 1.000 0.105(3)
H111 Uiso 0.9836(5) 0.3737(2) 0.1381(2) 1.000 0.105(3)
H121 Uiso 0.9701(5) 0.4652(2) 0.2078(2) 1.000 0.105(3)
H131 Uiso 0.7490(5) 0.4765(2) 0.2476(2) 1.000 0.105(3)
H151 Uiso 0.2024(4) 0.4583(2) 0.15578(17) 1.000 0.105(3)
H161 Uiso 0.1157(5) 0.5740(2) 0.1370(2) 1.000 0.105(3)
H171 Uiso 0.2610(6) 0.6656(2) 0.1935(3) 1.000 0.105(3)
H181 Uiso 0.4927(6) 0.6431(2) 0.2708(3) 1.000 0.105(3)
H191 Uiso 0.5822(5) 0.5262(2) 0.2901(2) 1.000 0.105(3)
H201 Uiso 0.5899(4) 0.41332(17) 0.33663(15) 1.000 0.105(3)
H211 Uiso 0.6731(4) 0.3031(2) 0.37528(19) 1.000 0.105(3)
H212 Uiso 0.7304(4) 0.3207(2) 0.31384(19) 1.000 0.105(3)
H213 Uiso 0.5864(4) 0.2697(2) 0.30877(19) 1.000 0.105(3)
H231 Uiso 0.1376(4) 0.54934(17) 0.30204(16) 1.000 0.105(3)
H241 Uiso -0.0583(4) 0.60421(19) 0.33602(17) 1.000 0.105(3)
H261 Uiso -0.2378(5) 0.6098(2) 0.3999(2) 1.000 0.105(3)
H262 Uiso -0.1910(5) 0.5658(2) 0.4639(2) 1.000 0.105(3)
H263 Uiso -0.3077(5) 0.5335(2) 0.4026(2) 1.000 0.105(3)
H271 Uiso -0.0872(5) 0.4373(2) 0.44621(19) 1.000 0.105(3)
H281 Uiso 0.1106(4) 0.38072(19) 0.41171(18) 1.000 0.105(3)
H301 Uiso 0.3382(5) 0.2757(2) 0.45931(18) 1.000 0.105(3)
H311 Uiso 0.4522(6) 0.2784(3) 0.56791(19) 1.000 0.105(3)
H321 Uiso 0.6400(6) 0.3603(3) 0.61179(19) 1.000 0.105(3)
H331 Uiso 0.7101(7) 0.4448(3) 0.5458(2) 1.000 0.105(3)
H341 Uiso 0.5904(6) 0.4452(3) 0.43827(19) 1.000 0.105(3)
H361 Uiso 0.0704(4) 0.3296(2) 0.28298(17) 1.000 0.105(3)
H371 Uiso -0.0699(6) 0.2260(3) 0.2520(2) 1.000 0.105(3)
H381 Uiso 0.0490(7) 0.1179(3) 0.2814(2) 1.000 0.105(3)
H391 Uiso 0.3054(7) 0.1113(2) 0.3433(3) 1.000 0.105(3)
H401 Uiso 0.4463(5) 0.2159(2) 0.3756(2) 1.000 0.105(3)

loop_
_atom_type_symbol
_atom_type_description
_atom_type_scat_dispersion_real
_atom_type_scat_dispersion_imag
_atom_type_scat_source
P P 0.2955 0.4335 'International Tables Vol C Tables 4.2.6.8 and 6.1.1.4'
N N 0.0311 0.0180 'International Tables Vol C Tables 4.2.6.8 and 6.1.1.4'
H H 0.0000 0.0000 'International Tables Vol C Tables 4.2.6.8 and 6.1.1.4'
C C 0.0181 0.0091 'International Tables Vol C Tables 4.2.6.8 and 6.1.1.4'

loop_
_geom_angle_atom_site_label_1
_geom_angle_atom_site_label_2
_geom_angle_atom_site_label_3
_geom_angle
_geom_angle_site_symmetry_1
_geom_angle_site_symmetry_2
_geom_angle_site_symmetry_3
_geom_angle_publ_flag
N1 P1 C8 113.54(16) . . . yes
N1 P1 C14 117.95(16) . . . yes
N1 P1 C20 106.57(15) . . . yes
C8 P1 C14 105.14(16) . . . yes
C8 P1 C20 105.22(16) . . . yes
C14 P1 C20 107.61(15) . . . yes
N2 P2 C20 105.22(15) . . . yes
N2 P2 C29 115.63(16) . . . yes
N2 P2 C35 116.17(16) . . . yes
C20 P2 C29 104.42(16) . . . yes
C20 P2 C35 109.75(16) . . . yes
C29 P2 C35 105.01(16) . . . yes
P1 N1 C1 133.4(2) . . . yes
P2 N2 C22 130.5(2) . . . yes
N1 C1 C2 125.9(3) . . . yes
N1 C1 C7 118.1(3) . . . yes
C2 C1 C7 116.0(3) . . . no
C1 C2 C3 121.5(3) . . . no
C2 C3 C4 122.2(4) . . . no
C3 C4 C5 122.6(4) . . . no
C3 C4 C6 116.5(4) . . . no
C5 C4 C6 120.9(4) . . . no
C4 C6 C7 122.2(4) . . . no
C1 C7 C6 121.6(3) . . . no
P1 C8 C9 116.7(3) . . . yes
P1 C8 C13 124.5(3) . . . yes
C9 C8 C13 118.7(4) . . . no
C8 C9 C10 120.8(4) . . . no
C9 C10 C11 120.1(4) . . . no
C10 C11 C12 119.8(4) . . . no
C11 C12 C13 119.8(4) . . . no
C8 C13 C12 120.6(4) . . . no
P1 C14 C15 117.6(3) . . . yes
P1 C14 C19 123.3(3) . . . yes
C15 C14 C19 119.1(3) . . . no
C14 C15 C16 120.4(4) . . . no
C15 C16 C17 120.2(4) . . . no
C16 C17 C18 120.7(4) . . . no
C17 C18 C19 119.4(4) . . . no
C14 C19 C18 120.1(4) . . . no
P1 C20 P2 112.39(19) . . . yes
P1 C20 C21 111.0(2) . . . yes
P2 C20 C21 113.9(2) . . . yes
N2 C22 C23 118.3(3) . . . yes
N2 C22 C28 125.4(3) . . . yes
C23 C22 C28 116.4(3) . . . no
C22 C23 C24 122.3(3) . . . no
C23 C24 C25 121.9(3) . . . no
C24 C25 C26 121.6(3) . . . no
C24 C25 C27 116.3(4) . . . no
C26 C25 C27 122.1(4) . . . no
C25 C27 C28 122.1(4) . . . no
C22 C28 C27 121.0(3) . . . no
P2 C29 C30 123.5(3) . . . yes
P2 C29 C34 118.8(3) . . . yes
C30 C29 C34 117.4(3) . . . no
C29 C30 C31 120.3(4) . . . no
C30 C31 C32 121.2(5) . . . no
C31 C32 C33 119.0(4) . . . no
C32 C33 C34 119.8(5) . . . no
C29 C34 C33 122.1(5) . . . no
P2 C35 C36 116.5(3) . . . yes
P2 C35 C40 124.3(3) . . . yes
C36 C35 C40 119.2(3) . . . no
C35 C36 C37 120.6(4) . . . no
C36 C37 C38 119.5(5) . . . no
C37 C38 C39 121.3(5) . . . no
C38 C39 C40 119.0(4) . . . no
C35 C40 C39 120.4(4) . . . no
C1 C2 H21 119.7(4) . . . no
C3 C2 H21 118.8(4) . . . no
C2 C3 H31 118.8(5) . . . no
C4 C3 H31 119.1(5) . . . no
C4 C5 H51 105.7(6) . . . no
C4 C5 H52 112.4(5) . . . no
C4 C5 H53 110.5(5) . . . no
H51 C5 H52 109.3(7) . . . no
H51 C5 H53 109.4(7) . . . no
H52 C5 H53 109.6(8) . . . no
C4 C6 H61 119.4(5) . . . no
C7 C6 H61 118.5(5) . . . no
C1 C7 H71 119.5(4) . . . no
C6 C7 H71 118.9(4) . . . no
C8 C9 H91 119.5(4) . . . no
C10 C9 H91 119.7(4) . . . no
C9 C10 H101 120.5(5) . . . no
C11 C10 H101 119.4(5) . . . no
C10 C11 H111 120.0(5) . . . no
C12 C11 H111 120.2(5) . . . no
C11 C12 H121 119.6(5) . . . no
C13 C12 H121 120.6(5) . . . no
C8 C13 H131 119.4(5) . . . no
C12 C13 H131 120.0(5) . . . no
C14 C15 H151 119.4(4) . . . no
C16 C15 H151 120.1(4) . . . no
C15 C16 H161 119.8(4) . . . no
C17 C16 H161 119.9(5) . . . no
C16 C17 H171 119.6(6) . . . no
C18 C17 H171 119.7(6) . . . no
C17 C18 H181 120.1(5) . . . no
C19 C18 H181 120.4(6) . . . no
C14 C19 H191 119.7(4) . . . no
C18 C19 H191 120.2(5) . . . no
P1 C20 H201 106.8(3) . . . no
P2 C20 H201 106.4(3) . . . no
C21 C20 H201 105.7(4) . . . no
C20 C21 H211 108.8(4) . . . no
C20 C21 H212 110.2(4) . . . no
C20 C21 H213 109.3(4) . . . no
H211 C21 H212 109.4(5) . . . no
H211 C21 H213 109.6(5) . . . no
H212 C21 H213 109.5(5) . . . no
C22 C23 H231 118.7(4) . . . no
C24 C23 H231 119.0(4) . . . no
C23 C24 H241 119.6(4) . . . no
C25 C24 H241 118.4(4) . . . no
C25 C26 H261 112.2(5) . . . no
C25 C26 H262 112.3(5) . . . no
C25 C26 H263 103.6(4) . . . no
H261 C26 H262 109.6(5) . . . no
H261 C26 H263 109.4(6) . . . no
H262 C26 H263 109.5(5) . . . no
C25 C27 H271 118.5(5) . . . no
C28 C27 H271 119.4(4) . . . no
C22 C28 H281 119.3(4) . . . no
C27 C28 H281 119.7(4) . . . no
C29 C30 H301 120.3(4) . . . no
C31 C30 H301 119.4(5) . . . no
C30 C31 H311 119.3(6) . . . no
C32 C31 H311 119.4(5) . . . no
C31 C32 H321 120.3(6) . . . no
C33 C32 H321 120.7(6) . . . no
C32 C33 H331 120.5(5) . . . no
C34 C33 H331 119.6(6) . . . no
C29 C34 H341 119.0(5) . . . no
C33 C34 H341 118.8(6) . . . no
C35 C36 H361 119.7(4) . . . no
C37 C36 H361 119.8(4) . . . no
C36 C37 H371 120.0(6) . . . no
C38 C37 H371 120.5(6) . . . no
C37 C38 H381 119.3(6) . . . no
C39 C38 H381 119.4(6) . . . no
C38 C39 H391 120.3(6) . . . no
C40 C39 H391 120.7(7) . . . no
C35 C40 H401 119.8(4) . . . no
C39 C40 H401 119.8(5) . . . no

loop_
_geom_bond_atom_site_label_1
_geom_bond_atom_site_label_2
_geom_bond_distance
_geom_bond_site_symmetry_1
_geom_bond_site_symmetry_2
_geom_bond_publ_flag
P1 N1 1.559(3) . . yes
P1 C8 1.820(4) . . yes
P1 C14 1.814(4) . . yes
P1 C20 1.827(3) . . yes
P2 N2 1.553(3) . . yes
P2 C20 1.835(4) . . yes
P2 C29 1.820(4) . . yes
P2 C35 1.819(4) . . yes
N1 C1 1.380(4) . . yes
N2 C22 1.393(5) . . yes
C1 C2 1.401(5) . . no
C1 C7 1.399(5) . . no
C2 C3 1.391(5) . . no
C3 C4 1.378(6) . . no
C4 C5 1.489(6) . . no
C4 C6 1.390(6) . . no
C6 C7 1.384(6) . . no
C8 C9 1.376(5) . . no
C8 C13 1.387(6) . . no
C9 C10 1.382(6) . . no
C10 C11 1.378(6) . . no
C11 C12 1.377(6) . . no
C12 C13 1.386(6) . . no
C14 C15 1.391(5) . . no
C14 C19 1.391(5) . . no
C15 C16 1.374(5) . . no
C16 C17 1.370(6) . . no
C17 C18 1.379(8) . . no
C18 C19 1.394(6) . . no
C20 C21 1.529(5) . . no
C22 C23 1.395(5) . . no
C22 C28 1.394(5) . . no
C23 C24 1.370(5) . . no
C24 C25 1.397(5) . . no
C25 C26 1.497(6) . . no
C25 C27 1.384(5) . . no
C27 C28 1.399(6) . . no
C29 C30 1.383(5) . . no
C29 C34 1.360(6) . . no
C30 C31 1.378(6) . . no
C31 C32 1.346(8) . . no
C32 C33 1.369(7) . . no
C33 C34 1.369(6) . . no
C35 C36 1.384(5) . . no
C35 C40 1.381(5) . . no
C36 C37 1.379(7) . . no
C37 C38 1.368(8) . . no
C38 C39 1.373(9) . . no
C39 C40 1.393(6) . . no
C2 H21 0.980(5) . . no
C3 H31 0.980(6) . . no
C5 H51 0.982(8) . . no
C5 H52 0.980(9) . . no
C5 H53 0.979(8) . . no
C6 H61 0.980(6) . . no
C7 H71 0.980(5) . . no
C9 H91 0.981(5) . . no
C10 H101 0.981(6) . . no
C11 H111 0.981(6) . . no
C12 H121 0.980(6) . . no
C13 H131 0.979(6) . . no
C15 H151 0.979(5) . . no
C16 H161 0.980(6) . . no
C17 H171 0.979(6) . . no
C18 H181 0.979(7) . . no
C19 H191 0.980(6) . . no
C20 H201 0.980(5) . . no
C21 H211 0.980(6) . . no
C21 H212 0.981(5) . . no
C21 H213 0.979(5) . . no
C23 H231 0.980(5) . . no
C24 H241 0.980(5) . . no
C26 H261 0.980(6) . . no
C26 H262 0.978(6) . . no
C26 H263 0.980(6) . . no
C27 H271 0.980(6) . . no
C28 H281 0.980(5) . . no
C30 H301 0.980(6) . . no
C31 H311 0.980(7) . . no
C32 H321 0.980(6) . . no
C33 H331 0.980(8) . . no
C34 H341 0.980(7) . . no
C36 H361 0.981(5) . . no
C37 H371 0.981(7) . . no
C38 H381 0.981(8) . . no
C39 H391 0.981(6) . . no
C40 H401 0.980(6) . . no

loop_
_geom_torsion_atom_site_label_1
_geom_torsion_atom_site_label_2
_geom_torsion_atom_site_label_3
_geom_torsion_atom_site_label_4
_geom_torsion
_geom_torsion_site_symmetry_1
_geom_torsion_site_symmetry_2
_geom_torsion_site_symmetry_3
_geom_torsion_site_symmetry_4
_geom_torsion_publ_flag
C8 P1 N1 C1 -59.1(4) . . . . no
C14 P1 N1 C1 64.5(4) . . . . no
C20 P1 N1 C1 -174.5(3) . . . . no
N1 P1 C8 C9 -7.6(3) . . . . no
N1 P1 C8 C13 174.7(3) . . . . no
C14 P1 C8 C9 -138.0(3) . . . . no
C14 P1 C8 C13 44.3(4) . . . . no
C20 P1 C8 C9 108.5(3) . . . . no
C20 P1 C8 C13 -69.2(4) . . . . no
N1 P1 C14 C15 -14.3(4) . . . . no
N1 P1 C14 C19 166.4(3) . . . . no
C8 P1 C14 C15 113.4(3) . . . . no
C8 P1 C14 C19 -65.9(4) . . . . no
C20 P1 C14 C15 -134.8(3) . . . . no
C20 P1 C14 C19 45.9(4) . . . . no
N1 P1 C20 P2 -53.8(2) . . . . no
N1 P1 C20 C21 75.1(3) . . . . no
C8 P1 C20 P2 -174.62(17) . . . . no
C8 P1 C20 C21 -45.8(3) . . . . no
C14 P1 C20 P2 73.6(2) . . . . no
C14 P1 C20 C21 -157.5(2) . . . . no
C20 P2 N2 C22 -166.3(3) . . . . no
C29 P2 N2 C22 -51.7(4) . . . . no
C35 P2 N2 C22 72.1(3) . . . . no
N2 P2 C20 P1 -50.2(2) . . . . no
N2 P2 C20 C21 -177.5(3) . . . . no
C29 P2 C20 P1 -172.36(17) . . . . no
C29 P2 C20 C21 60.3(3) . . . . no
C35 P2 C20 P1 75.5(2) . . . . no
C35 P2 C20 C21 -51.8(3) . . . . no
N2 P2 C29 C30 110.5(3) . . . . no
N2 P2 C29 C34 -63.5(4) . . . . no
C20 P2 C29 C30 -134.4(3) . . . . no
C20 P2 C29 C34 51.6(4) . . . . no
C35 P2 C29 C30 -18.9(4) . . . . no
C35 P2 C29 C34 167.1(4) . . . . no
N2 P2 C35 C36 3.7(3) . . . . no
N2 P2 C35 C40 -177.6(3) . . . . no
C20 P2 C35 C36 -115.4(3) . . . . no
C20 P2 C35 C40 63.3(4) . . . . no
C29 P2 C35 C36 132.8(3) . . . . no
C29 P2 C35 C40 -48.5(4) . . . . no
P1 N1 C1 C2 -2.5(6) . . . . no
P1 N1 C1 C7 178.3(3) . . . . no
P2 N2 C22 C23 170.5(3) . . . . no
P2 N2 C22 C28 -10.3(5) . . . . no
N1 C1 C2 C3 -175.6(4) . . . . no
C7 C1 C2 C3 3.6(5) . . . . no
N1 C1 C7 C6 175.8(4) . . . . no
C2 C1 C7 C6 -3.6(5) . . . . no
C1 C2 C3 C4 -1.1(6) . . . . no
C2 C3 C4 C5 178.0(4) . . . . no
C2 C3 C4 C6 -1.5(6) . . . . no
C3 C4 C6 C7 1.6(6) . . . . no
C5 C4 C6 C7 -177.9(4) . . . . no
C4 C6 C7 C1 1.0(6) . . . . no
P1 C8 C9 C10 178.6(3) . . . . no
C13 C8 C9 C10 -3.6(6) . . . . no
P1 C8 C13 C12 -179.5(3) . . . . no
C9 C8 C13 C12 2.8(6) . . . . no
C8 C9 C10 C11 0.9(6) . . . . no
C9 C10 C11 C12 2.6(6) . . . . no
C10 C11 C12 C13 -3.3(6) . . . . no
C11 C12 C13 C8 0.6(6) . . . . no
P1 C14 C15 C16 -177.1(3) . . . . no
C19 C14 C15 C16 2.3(6) . . . . no
P1 C14 C19 C18 177.4(4) . . . . no
C15 C14 C19 C18 -1.9(6) . . . . no
C14 C15 C16 C17 -1.4(7) . . . . no
C15 C16 C17 C18 0.2(9) . . . . no
C16 C17 C18 C19 0.1(8) . . . . no
C17 C18 C19 C14 0.7(8) . . . . no
N2 C22 C23 C24 -179.4(3) . . . . no
C28 C22 C23 C24 1.4(5) . . . . no
N2 C22 C28 C27 178.9(3) . . . . no
C23 C22 C28 C27 -1.9(5) . . . . no
C22 C23 C24 C25 -0.1(7) . . . . no
C23 C24 C25 C26 177.9(4) . . . . no
C23 C24 C25 C27 -0.7(5) . . . . no
C24 C25 C27 C28 0.1(6) . . . . no
C26 C25 C27 C28 -178.5(4) . . . . no
C25 C27 C28 C22 1.2(6) . . . . no
P2 C29 C30 C31 -175.0(4) . . . . no
C34 C29 C30 C31 -0.9(7) . . . . no
P2 C29 C34 C33 175.5(4) . . . . no
C30 C29 C34 C33 1.1(7) . . . . no
C29 C30 C31 C32 -1.5(8) . . . . no
C30 C31 C32 C33 3.7(8) . . . . no
C31 C32 C33 C34 -3.4(9) . . . . no
C32 C33 C34 C29 1.0(9) . . . . no
P2 C35 C36 C37 179.7(3) . . . . no
C40 C35 C36 C37 0.9(6) . . . . no
P2 C35 C40 C39 -179.7(4) . . . . no
C36 C35 C40 C39 -1.0(6) . . . . no
C35 C36 C37 C38 -0.3(7) . . . . no
C36 C37 C38 C39 -0.3(8) . . . . no
C37 C38 C39 C40 0.3(9) . . . . no
C38 C39 C40 C35 0.4(8) . . . . no

loop_
_cod_related_entry_id
_cod_related_entry_database
_cod_related_entry_code
1 ChemSpider 30661143
